data_2312425
loop_
_publ_author_name
'Plana-Ruiz, Sergi'
'G&#xf6;tz, Emilia'
'Neumann, Thomas'
'Schwesig, Peter'
'Kolb, Ute'

_publ_section_title
;
 Three-dimensional electron diffraction on clinkers: the belite
 &#x3b1;'<sub>H</sub> incommensurate modulated structure.
;
_journal_issue 'Pt 2'
_journal_name_full 'Acta crystallographica Section B, Structural science, crystal engineering and materials'
_journal_page_first 105
_journal_page_last 116
_journal_paper_doi 10.1107/S205252062400146X
_journal_volume 80
_journal_year 2024
_chemical_formula_sum 'Ca8 O16 Si4'
_chemical_formula_weight 689
_space_group_IT_number 62
_space_group_name_Hall '-P 2ac 2n'
_space_group_name_H-M_alt 'P n m a'
_symmetry_cell_setting orthorhombic
_symmetry_Int_Tables_number 62
_symmetry_space_group_name_Hall '-P 2ac 2n'
_symmetry_space_group_name_H-M 'P n m a'
_cell_angle_alpha 90
_cell_angle_beta 90
_cell_angle_gamma 90
_cell_formula_units_Z 1
_cell_length_a 6.776
_cell_length_b 5.496
_cell_length_c 9.252
_cell_volume 344.553
_diffrn_ambient_temperature 293
_diffrn_detector 'Gatan UltraScan4000'
_diffrn_measurement_device 'FEI Tecnai F30'
_diffrn_measurement_device_type TEM
_diffrn_radiation_probe electron
_diffrn_radiation_type electron
_diffrn_radiation_wavelength 0.0197
_diffrn_reflns_limit_h_max 9
_diffrn_reflns_limit_h_min -9
_diffrn_reflns_limit_k_max 7
_diffrn_reflns_limit_k_min -7
_diffrn_reflns_limit_l_max 10
_diffrn_reflns_limit_l_min -10
_diffrn_reflns_number 10028
_exptl_absorpt_coefficient_mu 0
_exptl_crystal_density_diffrn 3.3204
_exptl_crystal_description 'Nanocrystals of up to 500 nm in size'
_exptl_crystal_F_000 344
_refine_ls_extinction_method none
_refine_ls_goodness_of_fit_gt 1.77
_refine_ls_goodness_of_fit_ref 2.03
_refine_ls_number_constraints 0
_refine_ls_number_parameters 137
_refine_ls_number_reflns 2439
_refine_ls_number_restraints 0
_refine_ls_R_factor_all 0.0787
_refine_ls_R_factor_gt 0.0557
_refine_ls_shift/su_max 0.0325
_refine_ls_shift/su_mean 0.0029
_refine_ls_structure_factor_coef F
_refine_ls_weighting_details w=1/(\s^2^(F)+0.0001F^2^)
_refine_ls_weighting_scheme sigma
_refine_ls_wR_factor_gt 0.0562
_refine_ls_wR_factor_ref 0.0585
_reflns_number_gt 1709
_reflns_number_total 2439
_reflns_threshold_expression I>3\s(I)
_cod_data_source_file je5054.cif
_cod_data_source_block 0k_average_dyn
_cod_depositor_comments 'Adding full bibliography for 2312425--2312428.cif.'
_cod_original_cell_volume 344.5527
_cod_original_sg_symbol_Hall '-P -2xabc;-2yb;-2zac'
_cod_database_code 2312425

loop_
_space_group_symop_id
_space_group_symop_operation_xyz
1 x,y,z
2 -x+1/2,-y,z+1/2
3 -x,y+1/2,-z
4 x+1/2,-y+1/2,-z+1/2
5 -x,-y,-z
6 x+1/2,y,-z+1/2
7 x,-y+1/2,z
8 -x+1/2,y+1/2,z+1/2

loop_
_atom_site_label
_atom_site_type_symbol
_atom_site_fract_x
_atom_site_fract_y
_atom_site_fract_z
_atom_site_adp_type
_atom_site_U_iso_or_equiv
_atom_site_site_symmetry_multiplicity
_atom_site_occupancy
_atom_site_calc_flag
_atom_site_refinement_flags
_atom_site_disorder_assembly
_atom_site_disorder_group
Ca1 Ca 0.66658(12) 0.75 0.5706(2) Uani 0.0251(6) 4 1 d . . .
Ca2 Ca 0.49080(11) 0.25 0.79563(19) Uani 0.0161(5) 4 1 d . . .
Si1 Si 0.78069(16) 0.25 0.4128(3) Uani 0.0158(7) 4 1 d . . .
O1 O 0.7521(6) 0.5203(6) 0.8014(7) Uani 0.0258(18) 8 0.621(4) d . . .
O2 O 0.6574(3) 0.3219(4) 0.5622(7) Uani 0.030(2) 8 0.5 d . . .
O3 O 1.0073(3) 0.3122(5) 0.4500(7) Uani 0.024(2) 8 0.5 d . . .
O1_2 O 0.8219(9) 0.5103(11) 0.8563(14) Uani 0.0258(18) 8 0.379(2) d . . .

loop_
_atom_site_aniso_label
_atom_site_aniso_type_symbol
_atom_site_aniso_U_11
_atom_site_aniso_U_22
_atom_site_aniso_U_33
_atom_site_aniso_U_12
_atom_site_aniso_U_13
_atom_site_aniso_U_23
Ca1 Ca 0.0123(4) 0.0387(6) 0.0244(17) 0 -0.0005(6) 0
Ca2 Ca 0.0090(4) 0.0275(5) 0.0118(14) 0 -0.0004(5) 0
Si1 Si 0.0114(5) 0.0201(7) 0.016(2) 0 0.0002(7) 0
O1 O 0.026(2) 0.0194(9) 0.032(5) -0.0089(13) 0.0070(18) -0.0099(17)
O2 O 0.0141(11) 0.037(2) 0.039(6) -0.0012(8) 0.0088(17) 0.0096(17)
O3 O 0.0159(11) 0.042(3) 0.014(5) -0.0063(8) 0.0023(15) -0.0050(14)
O1_2 O 0.026(2) 0.0194(9) 0.032(5) -0.0089(13) 0.0070(18) -0.0099(17)

loop_
_atom_type_symbol
_atom_type_scat_source
Ca International_Tables_Vol_C
O International_Tables_Vol_C
Si International_Tables_Vol_C

loop_
_geom_angle_atom_site_label_1
_geom_angle_atom_site_label_2
_geom_angle_atom_site_label_3
_geom_angle_site_symmetry_1
_geom_angle_site_symmetry_2
_geom_angle_site_symmetry_3
_geom_angle
_geom_angle_publ_flag
Ca1 Ca1 Ca1 3_646 . 3_656 92.99(3) ?
Ca1 Ca1 Ca2 3_646 . . 57.03(3) ?
Ca1 Ca1 Ca2 3_646 . 1_565 123.28(3) ?
Ca1 Ca1 Ca2 3_646 . 2_664 98.45(5) ?
Ca1 Ca1 Ca2 3_646 . 3_656 59.48(3) ?
Ca1 Ca1 Ca2 3_646 . 4_556 86.043(18) ?
Ca1 Ca1 Ca2 3_646 . 4_566 178.93(5) ?
Ca1 Ca1 Si1 3_646 . . 50.58(3) ?
Ca1 Ca1 Si1 3_646 . 1_565 127.47(7) ?
Ca1 Ca1 Si1 3_646 . 2_665 114.17(4) ?
Ca1 Ca1 Si1 3_646 . 3_656 54.72(3) ?
Ca1 Ca1 O2 3_646 . . 41.26(9) ?
Ca1 Ca1 O2 3_646 . 7_565 134.23(10) ?
Ca1 Ca1 O3 3_646 . 3_756 131.91(11) ?
Ca1 Ca1 O3 3_646 . 5_766 116.55(10) ?
Ca1 Ca1 O1_2 3_646 . 2_664 46.79(16) ?
Ca1 Ca1 O1_2 3_646 . 8_654 99.4(2) ?
Ca1 Ca1 Ca2 3_656 . . 123.28(3) ?
Ca1 Ca1 Ca2 3_656 . 1_565 57.03(3) ?
Ca1 Ca1 Ca2 3_656 . 2_664 98.45(5) ?
Ca1 Ca1 Ca2 3_656 . 3_656 59.48(3) ?
Ca1 Ca1 Ca2 3_656 . 4_556 178.93(5) ?
Ca1 Ca1 Ca2 3_656 . 4_566 86.043(18) ?
Ca1 Ca1 Si1 3_656 . . 127.47(7) ?
Ca1 Ca1 Si1 3_656 . 1_565 50.58(3) ?
Ca1 Ca1 Si1 3_656 . 2_665 114.17(4) ?
Ca1 Ca1 Si1 3_656 . 3_656 54.72(3) ?
Ca1 Ca1 O2 3_656 . . 134.23(10) ?
Ca1 Ca1 O2 3_656 . 7_565 41.26(9) ?
Ca1 Ca1 O3 3_656 . 3_756 116.55(10) ?
Ca1 Ca1 O3 3_656 . 5_766 131.91(11) ?
Ca1 Ca1 O1_2 3_656 . 2_664 99.4(2) ?
Ca1 Ca1 O1_2 3_656 . 8_654 46.79(16) ?
Ca2 Ca1 Ca2 . . 1_565 97.77(5) ?
Ca2 Ca1 Ca2 . . 2_664 129.92(2) ?
Ca2 Ca1 Ca2 . . 3_656 116.51(3) ?
Ca2 Ca1 Ca2 . . 4_556 56.48(2) ?
Ca2 Ca1 Ca2 . . 4_566 123.92(6) ?
Ca2 Ca1 Si1 . . . 72.12(4) ?
Ca2 Ca1 Si1 . . 1_565 169.84(6) ?
Ca2 Ca1 Si1 . . 2_665 57.96(4) ?
Ca2 Ca1 Si1 . . 3_656 69.21(4) ?
Ca2 Ca1 O2 . . . 42.06(14) ?
Ca2 Ca1 O2 . . 7_565 139.72(15) ?
Ca2 Ca1 O3 . . 3_756 119.00(12) ?
Ca2 Ca1 O3 . . 5_766 104.79(11) ?
Ca2 Ca1 O1_2 . . 2_664 91.9(2) ?
Ca2 Ca1 O1_2 . . 8_654 156.02(19) ?
Ca2 Ca1 Ca2 1_565 . 2_664 129.92(2) ?
Ca2 Ca1 Ca2 1_565 . 3_656 116.51(3) ?
Ca2 Ca1 Ca2 1_565 . 4_556 123.92(6) ?
Ca2 Ca1 Ca2 1_565 . 4_566 56.48(2) ?
Ca2 Ca1 Si1 1_565 . . 169.84(6) ?
Ca2 Ca1 Si1 1_565 . 1_565 72.12(4) ?
Ca2 Ca1 Si1 1_565 . 2_665 57.96(4) ?
Ca2 Ca1 Si1 1_565 . 3_656 69.21(4) ?
Ca2 Ca1 O2 1_565 . . 139.72(15) ?
Ca2 Ca1 O2 1_565 . 7_565 42.06(14) ?
Ca2 Ca1 O3 1_565 . 3_756 104.79(11) ?
Ca2 Ca1 O3 1_565 . 5_766 119.00(12) ?
Ca2 Ca1 O1_2 1_565 . 2_664 156.02(19) ?
Ca2 Ca1 O1_2 1_565 . 8_654 91.9(2) ?
Ca2 Ca1 Ca2 2_664 . 3_656 59.85(4) ?
Ca2 Ca1 Ca2 2_664 . 4_556 81.26(3) ?
Ca2 Ca1 Ca2 2_664 . 4_566 81.26(3) ?
Ca2 Ca1 Si1 2_664 . . 60.07(4) ?
Ca2 Ca1 Si1 2_664 . 1_565 60.07(4) ?
Ca2 Ca1 Si1 2_664 . 2_665 131.18(4) ?
Ca2 Ca1 Si1 2_664 . 3_656 135.28(8) ?
Ca2 Ca1 O2 2_664 . . 89.62(13) ?
Ca2 Ca1 O2 2_664 . 7_565 89.62(13) ?
Ca2 Ca1 O3 2_664 . 3_756 43.41(17) ?
Ca2 Ca1 O3 2_664 . 5_766 43.41(17) ?
Ca2 Ca1 O1_2 2_664 . 2_664 51.67(17) ?
Ca2 Ca1 O1_2 2_664 . 8_654 51.67(17) ?
Ca2 Ca1 Ca2 3_656 . 4_556 119.56(4) ?
Ca2 Ca1 Ca2 3_656 . 4_566 119.56(4) ?
Ca2 Ca1 Si1 3_656 . . 68.78(5) ?
Ca2 Ca1 Si1 3_656 . 1_565 68.78(5) ?
Ca2 Ca1 Si1 3_656 . 2_665 168.97(4) ?
Ca2 Ca1 Si1 3_656 . 3_656 75.43(6) ?
Ca2 Ca1 O2 3_656 . . 87.74(16) ?
Ca2 Ca1 O2 3_656 . 7_565 87.74(16) ?
Ca2 Ca1 O3 3_656 . 3_756 102.39(17) ?
Ca2 Ca1 O3 3_656 . 5_766 102.39(17) ?
Ca2 Ca1 O1_2 3_656 . 2_664 40.2(2) ?
Ca2 Ca1 O1_2 3_656 . 8_654 40.2(2) ?
Ca2 Ca1 Ca2 4_556 . 4_566 94.92(3) ?
Ca2 Ca1 Si1 4_556 . . 51.51(5) ?
Ca2 Ca1 Si1 4_556 . 1_565 129.83(3) ?
Ca2 Ca1 Si1 4_556 . 2_665 66.68(4) ?
Ca2 Ca1 Si1 4_556 . 3_656 124.86(4) ?
Ca2 Ca1 O2 4_556 . . 44.79(9) ?
Ca2 Ca1 O2 4_556 . 7_565 139.70(10) ?
Ca2 Ca1 O3 4_556 . 3_756 63.92(10) ?
Ca2 Ca1 O3 4_556 . 5_766 48.39(11) ?
Ca2 Ca1 O1_2 4_556 . 2_664 79.59(19) ?
Ca2 Ca1 O1_2 4_556 . 8_654 132.93(17) ?
Ca2 Ca1 Si1 4_566 . . 129.83(3) ?
Ca2 Ca1 Si1 4_566 . 1_565 51.51(5) ?
Ca2 Ca1 Si1 4_566 . 2_665 66.68(4) ?
Ca2 Ca1 Si1 4_566 . 3_656 124.86(4) ?
Ca2 Ca1 O2 4_566 . . 139.70(10) ?
Ca2 Ca1 O2 4_566 . 7_565 44.79(9) ?
Ca2 Ca1 O3 4_566 . 3_756 48.39(11) ?
Ca2 Ca1 O3 4_566 . 5_766 63.92(10) ?
Ca2 Ca1 O1_2 4_566 . 2_664 132.93(17) ?
Ca2 Ca1 O1_2 4_566 . 8_654 79.59(19) ?
Si1 Ca1 Si1 . . 1_565 117.97(7) ?
Si1 Ca1 Si1 . . 2_665 115.18(5) ?
Si1 Ca1 Si1 . . 3_656 105.30(4) ?
Si1 Ca1 O2 . . . 30.12(14) ?
Si1 Ca1 O2 . . 7_565 147.95(17) ?
Si1 Ca1 O3 . . 3_756 81.63(10) ?
Si1 Ca1 O3 . . 5_766 66.00(10) ?
Si1 Ca1 O1_2 . . 2_664 28.6(2) ?
Si1 Ca1 O1_2 . . 8_654 97.2(2) ?
Si1 Ca1 Si1 1_565 . 2_665 115.18(5) ?
Si1 Ca1 Si1 1_565 . 3_656 105.30(4) ?
Si1 Ca1 O2 1_565 . . 147.95(17) ?
Si1 Ca1 O2 1_565 . 7_565 30.12(14) ?
Si1 Ca1 O3 1_565 . 3_756 66.00(10) ?
Si1 Ca1 O3 1_565 . 5_766 81.63(10) ?
Si1 Ca1 O1_2 1_565 . 2_664 97.2(2) ?
Si1 Ca1 O1_2 1_565 . 8_654 28.6(2) ?
Si1 Ca1 Si1 2_665 . 3_656 93.54(7) ?
Si1 Ca1 O2 2_665 . . 92.05(16) ?
Si1 Ca1 O2 2_665 . 7_565 92.05(16) ?
Si1 Ca1 O3 2_665 . 3_756 88.51(17) ?
Si1 Ca1 O3 2_665 . 5_766 88.51(17) ?
Si1 Ca1 O1_2 2_665 . 2_664 143.3(2) ?
Si1 Ca1 O1_2 2_665 . 8_654 143.3(2) ?
Si1 Ca1 O2 3_656 . . 88.58(5) ?
Si1 Ca1 O2 3_656 . 7_565 88.58(5) ?
Si1 Ca1 O3 3_656 . 3_756 171.01(8) ?
Si1 Ca1 O3 3_656 . 5_766 171.01(8) ?
Si1 Ca1 O1_2 3_656 . 2_664 94.18(15) ?
Si1 Ca1 O1_2 3_656 . 8_654 94.18(15) ?
O2 Ca1 O2 . . 7_565 175.15(19) ?
O2 Ca1 O3 . . 3_756 100.10(9) ?
O2 Ca1 O3 . . 5_766 82.59(9) ?
O2 Ca1 O1_2 . . 2_664 52.4(3) ?
O2 Ca1 O1_2 . . 8_654 123.9(3) ?
O2 Ca1 O3 7_565 . 3_756 82.59(9) ?
O2 Ca1 O3 7_565 . 5_766 100.10(9) ?
O2 Ca1 O1_2 7_565 . 2_664 123.9(3) ?
O2 Ca1 O1_2 7_565 . 8_654 52.4(3) ?
O3 Ca1 O3 3_756 . 5_766 17.52(10) ?
O3 Ca1 O1_2 3_756 . 2_664 89.4(2) ?
O3 Ca1 O1_2 3_756 . 8_654 79.1(2) ?
O3 Ca1 O1_2 5_766 . 2_664 79.1(2) ?
O3 Ca1 O1_2 5_766 . 8_654 89.4(2) ?
O1_2 Ca1 O1_2 2_664 . 8_654 71.6(3) ?
Ca1 Ca2 Ca1 1_545 . . 97.77(5) ?
Ca1 Ca2 Ca1 1_545 . 2_665 101.62(3) ?
Ca1 Ca2 Ca1 1_545 . 3_646 63.49(4) ?
Ca1 Ca2 Ca1 1_545 . 4_456 80.02(2) ?
Ca1 Ca2 Ca1 1_545 . 4_466 159.53(5) ?
Ca1 Ca2 Ca2 1_545 . 4_456 100.30(4) ?
Ca1 Ca2 Ca2 1_545 . 4_556 62.94(3) ?
Ca1 Ca2 Si1 1_545 . 4_456 131.09(3) ?
Ca1 Ca2 O1 1_545 . . 104.31(12) ?
Ca1 Ca2 O1 1_545 . 4_456 62.28(11) ?
Ca1 Ca2 O1 1_545 . 6_456 118.58(15) ?
Ca1 Ca2 O1 1_545 . 7_555 43.86(15) ?
Ca1 Ca2 O3 1_545 . 4_456 116.15(7) ?
Ca1 Ca2 O3 1_545 . 6_456 131.08(7) ?
Ca1 Ca2 O1_2 1_545 . 4_456 49.28(17) ?
Ca1 Ca2 O1_2 1_545 . 6_456 106.3(3) ?
Ca1 Ca2 Ca1 . . 2_665 101.62(3) ?
Ca1 Ca2 Ca1 . . 3_646 63.49(4) ?
Ca1 Ca2 Ca1 . . 4_456 159.53(5) ?
Ca1 Ca2 Ca1 . . 4_466 80.02(2) ?
Ca1 Ca2 Ca2 . . 4_456 100.30(4) ?
Ca1 Ca2 Ca2 . . 4_556 62.94(3) ?
Ca1 Ca2 Si1 . . 4_456 131.09(3) ?
Ca1 Ca2 O1 . . . 43.86(15) ?
Ca1 Ca2 O1 . . 4_456 118.58(15) ?
Ca1 Ca2 O1 . . 6_456 62.28(11) ?
Ca1 Ca2 O1 . . 7_555 104.31(12) ?
Ca1 Ca2 O3 . . 4_456 131.08(7) ?
Ca1 Ca2 O3 . . 6_456 116.15(7) ?
Ca1 Ca2 O1_2 . . 4_456 106.3(3) ?
Ca1 Ca2 O1_2 . . 6_456 49.28(17) ?
Ca1 Ca2 Ca1 2_665 . 3_646 155.09(4) ?
Ca1 Ca2 Ca1 2_665 . 4_456 98.74(4) ?
Ca1 Ca2 Ca1 2_665 . 4_466 98.74(4) ?
Ca1 Ca2 Ca2 2_665 . 4_456 146.38(6) ?
Ca1 Ca2 Ca2 2_665 . 4_556 61.61(4) ?
Ca1 Ca2 Si1 2_665 . 4_456 70.21(5) ?
Ca1 Ca2 O1 2_665 . . 57.77(15) ?
Ca1 Ca2 O1 2_665 . 4_456 137.65(13) ?
Ca1 Ca2 O1 2_665 . 6_456 137.65(13) ?
Ca1 Ca2 O1 2_665 . 7_555 57.77(15) ?
Ca1 Ca2 O3 2_665 . 4_456 40.37(6) ?
Ca1 Ca2 O3 2_665 . 6_456 40.37(6) ?
Ca1 Ca2 O1_2 2_665 . 4_456 141.60(19) ?
Ca1 Ca2 O1_2 2_665 . 6_456 141.60(19) ?
Ca1 Ca2 Ca1 3_646 . 4_456 98.03(4) ?
Ca1 Ca2 Ca1 3_646 . 4_466 98.03(4) ?
Ca1 Ca2 Ca2 3_646 . 4_456 58.54(4) ?
Ca1 Ca2 Ca2 3_646 . 4_556 93.48(5) ?
Ca1 Ca2 Si1 3_646 . 4_456 134.71(4) ?
Ca1 Ca2 O1 3_646 . . 104.59(17) ?
Ca1 Ca2 O1 3_646 . 4_456 55.56(15) ?
Ca1 Ca2 O1 3_646 . 6_456 55.56(15) ?
Ca1 Ca2 O1 3_646 . 7_555 104.59(17) ?
Ca1 Ca2 O3 3_646 . 4_456 163.14(6) ?
Ca1 Ca2 O3 3_646 . 6_456 163.14(6) ?
Ca1 Ca2 O1_2 3_646 . 4_456 43.2(3) ?
Ca1 Ca2 O1_2 3_646 . 6_456 43.2(3) ?
Ca1 Ca2 Ca1 4_456 . 4_466 94.92(3) ?
Ca1 Ca2 Ca2 4_456 . 4_456 60.57(2) ?
Ca1 Ca2 Ca2 4_456 . 4_556 130.679(16) ?
Ca1 Ca2 Si1 4_456 . 4_456 55.36(3) ?
Ca1 Ca2 O1 4_456 . . 156.48(16) ?
Ca1 Ca2 O1 4_456 . 4_456 42.49(15) ?
Ca1 Ca2 O1 4_456 . 6_456 100.68(10) ?
Ca1 Ca2 O1 4_456 . 7_555 88.28(10) ?
Ca1 Ca2 O3 4_456 . 4_456 66.04(7) ?
Ca1 Ca2 O3 4_456 . 6_456 78.78(8) ?
Ca1 Ca2 O1_2 4_456 . 4_456 56.9(3) ?
Ca1 Ca2 O1_2 4_456 . 6_456 111.50(16) ?
Ca1 Ca2 Ca2 4_466 . 4_456 60.57(2) ?
Ca1 Ca2 Ca2 4_466 . 4_556 130.679(16) ?
Ca1 Ca2 Si1 4_466 . 4_456 55.36(3) ?
Ca1 Ca2 O1 4_466 . . 88.28(10) ?
Ca1 Ca2 O1 4_466 . 4_456 100.68(10) ?
Ca1 Ca2 O1 4_466 . 6_456 42.49(15) ?
Ca1 Ca2 O1 4_466 . 7_555 156.48(16) ?
Ca1 Ca2 O3 4_466 . 4_456 78.78(8) ?
Ca1 Ca2 O3 4_466 . 6_456 66.04(7) ?
Ca1 Ca2 O1_2 4_466 . 4_456 111.50(16) ?
Ca1 Ca2 O1_2 4_466 . 6_456 56.9(3) ?
Ca2 Ca2 Ca2 4_456 . 4_556 152.01(7) ?
Ca2 Ca2 Si1 4_456 . 4_456 76.17(5) ?
Ca2 Ca2 O1 4_456 . . 138.48(10) ?
Ca2 Ca2 O1 4_456 . 4_456 41.15(9) ?
Ca2 Ca2 O1 4_456 . 6_456 41.15(9) ?
Ca2 Ca2 O1 4_456 . 7_555 138.48(10) ?
Ca2 Ca2 O3 4_456 . 4_456 106.54(7) ?
Ca2 Ca2 O3 4_456 . 6_456 106.54(7) ?
Ca2 Ca2 O1_2 4_456 . 4_456 51.09(16) ?
Ca2 Ca2 O1_2 4_456 . 6_456 51.09(16) ?
Ca2 Ca2 Si1 4_556 . 4_456 131.82(6) ?
Ca2 Ca2 O1 4_556 . . 42.48(10) ?
Ca2 Ca2 O1 4_556 . 4_456 124.75(13) ?
Ca2 Ca2 O1 4_556 . 6_456 124.75(13) ?
Ca2 Ca2 O1 4_556 . 7_555 42.48(10) ?
Ca2 Ca2 O3 4_556 . 4_456 101.16(7) ?
Ca2 Ca2 O3 4_556 . 6_456 101.16(7) ?
Ca2 Ca2 O1_2 4_556 . 4_456 109.5(2) ?
Ca2 Ca2 O1_2 4_556 . 6_456 109.5(2) ?
Si1 Ca2 O1 4_456 . . 109.70(17) ?
Si1 Ca2 O1 4_456 . 4_456 90.94(15) ?
Si1 Ca2 O1 4_456 . 6_456 90.94(15) ?
Si1 Ca2 O1 4_456 . 7_555 109.70(17) ?
Si1 Ca2 O3 4_456 . 4_456 31.54(6) ?
Si1 Ca2 O3 4_456 . 6_456 31.54(6) ?
Si1 Ca2 O1_2 4_456 . 4_456 107.9(3) ?
Si1 Ca2 O1_2 4_456 . 6_456 107.9(3) ?
O1 Ca2 O1 . . 4_456 158.9(2) ?
O1 Ca2 O1 . . 6_456 97.38(14) ?
O1 Ca2 O1 . . 7_555 79.97(13) ?
O1 Ca2 O3 . . 4_456 91.92(18) ?
O1 Ca2 O3 . . 6_456 81.31(18) ?
O1 Ca2 O1_2 . . 4_456 142.3(3) ?
O1 Ca2 O1_2 . . 6_456 89.7(2) ?
O1 Ca2 O1 4_456 . 6_456 77.53(14) ?
O1 Ca2 O1 4_456 . 7_555 97.38(14) ?
O1 Ca2 O3 4_456 . 4_456 108.43(16) ?
O1 Ca2 O3 4_456 . 6_456 119.73(17) ?
O1 Ca2 O1_2 4_456 . 4_456 17.0(3) ?
O1 Ca2 O1_2 4_456 . 6_456 79.6(2) ?
O1 Ca2 O1 6_456 . 7_555 158.9(2) ?
O1 Ca2 O3 6_456 . 4_456 119.73(17) ?
O1 Ca2 O3 6_456 . 6_456 108.43(16) ?
O1 Ca2 O1_2 6_456 . 4_456 79.6(2) ?
O1 Ca2 O1_2 6_456 . 6_456 17.0(3) ?
O1 Ca2 O3 7_555 . 4_456 81.31(18) ?
O1 Ca2 O3 7_555 . 6_456 91.92(18) ?
O1 Ca2 O1_2 7_555 . 4_456 89.7(2) ?
O1 Ca2 O1_2 7_555 . 6_456 142.3(3) ?
O3 Ca2 O3 4_456 . 6_456 16.51(10) ?
O3 Ca2 O1_2 4_456 . 4_456 122.4(3) ?
O3 Ca2 O1_2 4_456 . 6_456 135.6(3) ?
O3 Ca2 O1_2 6_456 . 4_456 135.6(3) ?
O3 Ca2 O1_2 6_456 . 6_456 122.4(3) ?
O1_2 Ca2 O1_2 4_456 . 6_456 76.6(3) ?
Ca1 Si1 Ca1 1_545 . . 117.97(8) ?
Ca1 Si1 Ca1 1_545 . 2_664 118.65(5) ?
Ca1 Si1 Ca1 1_545 . 3_646 74.70(3) ?
Ca1 Si1 Ca2 1_545 . 4_556 73.13(6) ?
Ca1 Si1 O1 1_545 . 2_664 155.58(16) ?
Ca1 Si1 O1 1_545 . 8_644 66.1(2) ?
Ca1 Si1 O2 1_545 . . 72.78(11) ?
Ca1 Si1 O2 1_545 . 7_555 45.30(9) ?
Ca1 Si1 O3 1_545 . . 108.33(17) ?
Ca1 Si1 O3 1_545 . 7_555 87.17(14) ?
Ca1 Si1 O1_2 1_545 . 2_664 139.4(3) ?
Ca1 Si1 O1_2 1_545 . 8_644 47.9(4) ?
Ca1 Si1 Ca1 . . 2_664 118.65(5) ?
Ca1 Si1 Ca1 . . 3_646 74.70(3) ?
Ca1 Si1 Ca2 . . 4_556 73.13(6) ?
Ca1 Si1 O1 . . 2_664 66.1(2) ?
Ca1 Si1 O1 . . 8_644 155.58(16) ?
Ca1 Si1 O2 . . . 45.30(9) ?
Ca1 Si1 O2 . . 7_555 72.78(11) ?
Ca1 Si1 O3 . . . 87.17(14) ?
Ca1 Si1 O3 . . 7_555 108.33(17) ?
Ca1 Si1 O1_2 . . 2_664 47.9(4) ?
Ca1 Si1 O1_2 . . 8_644 139.4(3) ?
Ca1 Si1 Ca1 2_664 . 3_646 99.34(7) ?
Ca1 Si1 Ca2 2_664 . 4_556 145.74(5) ?
Ca1 Si1 O1 2_664 . 2_664 52.6(2) ?
Ca1 Si1 O1 2_664 . 8_644 52.6(2) ?
Ca1 Si1 O2 2_664 . . 151.93(16) ?
Ca1 Si1 O2 2_664 . 7_555 151.93(16) ?
Ca1 Si1 O3 2_664 . . 96.1(2) ?
Ca1 Si1 O3 2_664 . 7_555 96.1(2) ?
Ca1 Si1 O1_2 2_664 . 2_664 73.8(5) ?
Ca1 Si1 O1_2 2_664 . 8_644 73.8(5) ?
Ca1 Si1 Ca2 3_646 . 4_556 114.92(9) ?
Ca1 Si1 O1 3_646 . 2_664 84.08(15) ?
Ca1 Si1 O1 3_646 . 8_644 84.08(15) ?
Ca1 Si1 O2 3_646 . . 57.05(13) ?
Ca1 Si1 O2 3_646 . 7_555 57.05(13) ?
Ca1 Si1 O3 3_646 . . 160.3(2) ?
Ca1 Si1 O3 3_646 . 7_555 160.3(2) ?
Ca1 Si1 O1_2 3_646 . 2_664 65.0(2) ?
Ca1 Si1 O1_2 3_646 . 8_644 65.0(2) ?
Ca2 Si1 O1 4_556 . 2_664 128.11(18) ?
Ca2 Si1 O1 4_556 . 8_644 128.11(18) ?
Ca2 Si1 O2 4_556 . . 59.95(16) ?
Ca2 Si1 O2 4_556 . 7_555 59.95(16) ?
Ca2 Si1 O3 4_556 . . 50.6(2) ?
Ca2 Si1 O3 4_556 . 7_555 50.6(2) ?
Ca2 Si1 O1_2 4_556 . 2_664 119.9(4) ?
Ca2 Si1 O1_2 4_556 . 8_644 119.9(4) ?
O1 Si1 O1 2_664 . 8_644 100.3(3) ?
O1 Si1 O2 2_664 . . 105.7(2) ?
O1 Si1 O2 2_664 . 7_555 129.5(2) ?
O1 Si1 O3 2_664 . . 95.7(2) ?
O1 Si1 O3 2_664 . 7_555 115.2(2) ?
O1 Si1 O1_2 2_664 . 2_664 24.8(4) ?
O1 Si1 O1_2 2_664 . 8_644 111.9(5) ?
O1 Si1 O2 8_644 . . 129.5(2) ?
O1 Si1 O2 8_644 . 7_555 105.7(2) ?
O1 Si1 O3 8_644 . . 115.2(2) ?
O1 Si1 O3 8_644 . 7_555 95.7(2) ?
O1 Si1 O1_2 8_644 . 2_664 111.9(5) ?
O1 Si1 O1_2 8_644 . 8_644 24.8(4) ?
O2 Si1 O2 . . 7_555 27.50(13) ?
O2 Si1 O3 . . . 104.5(3) ?
O2 Si1 O3 . . 7_555 110.6(3) ?
O2 Si1 O1_2 . . 2_664 81.7(5) ?
O2 Si1 O1_2 . . 8_644 104.6(4) ?
O2 Si1 O3 7_555 . . 110.6(3) ?
O2 Si1 O3 7_555 . 7_555 104.5(3) ?
O2 Si1 O1_2 7_555 . 2_664 104.6(4) ?
O2 Si1 O1_2 7_555 . 8_644 81.7(5) ?
O3 Si1 O3 . . 7_555 24.51(14) ?
O3 Si1 O1_2 . . 2_664 108.3(3) ?
O3 Si1 O1_2 . . 8_644 131.9(3) ?
O3 Si1 O1_2 7_555 . 2_664 131.9(3) ?
O3 Si1 O1_2 7_555 . 8_644 108.3(3) ?
O1_2 Si1 O1_2 2_664 . 8_644 113.1(4) ?
Ca2 O1 Ca2 . . 4_556 96.37(14) ?
Ca2 O1 Si1 . . 2_665 113.8(2) ?
Ca2 O1 O1_2 . . . 119.1(8) ?
Ca2 O1 Si1 4_556 . 2_665 144.1(3) ?
Ca2 O1 O1_2 4_556 . . 76.3(8) ?
Si1 O1 O1_2 2_665 . . 72.3(8) ?
Ca1 O2 Si1 . . . 104.6(2) ?
Ca1 O2 O2 . . 7_555 177.6(6) ?
Si1 O2 O2 . . 7_555 76.3(6) ?
Ca1 O3 Ca2 3_746 . 4_556 96.22(18) ?
Ca1 O3 Si1 3_746 . . 152.7(3) ?
Ca1 O3 O3 3_746 . 7_555 81.2(3) ?
Ca2 O3 Si1 4_556 . . 97.8(2) ?
Ca2 O3 O3 4_556 . 7_555 81.7(8) ?
Si1 O3 O3 . . 7_555 77.7(3) ?
Ca1 O1_2 Ca2 2_665 . 4_556 96.6(2) ?
Ca1 O1_2 Si1 2_665 . 2_665 103.5(6) ?
Ca1 O1_2 O1 2_665 . . 131.2(8) ?
Ca2 O1_2 Si1 4_556 . 2_665 159.5(7) ?
Ca2 O1_2 O1 4_556 . . 86.6(10) ?
Si1 O1_2 O1 2_665 . . 82.9(6) ?

loop_
_geom_bond_atom_site_label_1
_geom_bond_atom_site_label_2
_geom_bond_site_symmetry_1
_geom_bond_site_symmetry_2
_geom_bond_distance
_geom_bond_publ_flag
Ca1 Ca1 . 3_646 3.7887(11) ?
Ca1 Ca1 . 3_656 3.7887(11) ?
Ca1 Ca2 . . 3.6476(15) ?
Ca1 Ca2 . 1_565 3.6476(15) ?
Ca1 Ca2 . 2_664 3.444(2) ?
Ca1 Ca2 . 3_656 3.552(2) ?
Ca1 Ca2 . 4_556 3.7296(11) ?
Ca1 Ca2 . 4_566 3.7296(11) ?
Ca1 Si1 . . 3.2064(16) ?
Ca1 Si1 . 1_565 3.2064(16) ?
Ca1 Si1 . 2_665 3.186(3) ?
Ca1 Si1 . 3_656 3.0346(14) ?
Ca1 O2 . . 2.355(2) ?
Ca1 O2 . 7_565 2.355(2) ?
Ca1 O3 . 3_756 2.244(2) ?
Ca1 O3 . 5_766 2.244(2) ?
Ca1 O1_2 . 2_664 2.446(11) ?
Ca1 O1_2 . 8_654 2.446(11) ?
Ca2 Ca2 . 4_456 3.4916(12) ?
Ca2 Ca2 . 4_556 3.4916(12) ?
Ca2 Si1 . 4_456 3.050(3) ?
Ca2 O1 . . 2.312(4) ?
Ca2 O1 . 4_456 2.373(4) ?
Ca2 O1 . 6_456 2.373(4) ?
Ca2 O1 . 7_555 2.312(4) ?
Ca2 O3 . 4_456 2.381(7) ?
Ca2 O3 . 6_456 2.381(7) ?
Ca2 O1_2 . 4_456 2.309(9) ?
Ca2 O1_2 . 6_456 2.309(9) ?
Si1 O1 . 2_664 1.645(5) ?
Si1 O1 . 8_644 1.645(5) ?
Si1 O2 . . 1.663(6) ?
Si1 O2 . 7_555 1.663(6) ?
Si1 O3 . . 1.610(3) ?
Si1 O3 . 7_555 1.610(3) ?
Si1 O1_2 . 2_664 1.579(7) ?
Si1 O1_2 . 8_644 1.579(7) ?
O1 O1_2 . . 0.696(12) ?
O2 O2 . 7_555 0.790(3) ?
O3 O3 . 7_555 0.684(4) ?
